data_7108688
loop_
_publ_author_name
'Eustina Batisai'
'Matteo Lusi'
'Tia Jacobs'
'Leonard J. Barbour'

_publ_section_title
;
 A mechanochemically synthesised solid solution enables engineering of the
 sorption properties of a Werner clathrate
;
_journal_name_full Chem.Commun.
_journal_page_first 12171
_journal_paper_doi 10.1039/c2cc37261d
_journal_volume 48
_journal_year 2012
_chemical_formula_moiety 'C44 H36 Cl2 Co N4, 4(C8 H10)'
_chemical_formula_sum 'C76 H76 Cl2 Co N4'
_chemical_formula_weight 1175.24
_chemical_name_systematic
;
?
;
_space_group_IT_number 15
_symmetry_cell_setting monoclinic
_symmetry_space_group_name_Hall '-C 2yc'
_symmetry_space_group_name_H-M 'C 1 2/c 1'
_atom_sites_solution_hydrogens geom
_atom_sites_solution_primary direct
_atom_sites_solution_secondary difmap
_audit_creation_method SHELXL-97
_cell_angle_alpha 90.00
_cell_angle_beta 91.59
_cell_angle_gamma 90.00
_cell_formula_units_Z 4
_cell_length_a 23.480(5)
_cell_length_b 11.315(2)
_cell_length_c 23.479(3)
_cell_measurement_reflns_used 1874
_cell_measurement_temperature 173(2)
_cell_measurement_theta_max 30.03
_cell_measurement_theta_min 2.49
_cell_volume 6235.4(19)
_computing_cell_refinement 'SAINT (Bruker, 2009)'
_computing_data_collection 'APEX2 (Bruker, 2009)'
_computing_data_reduction SAINT
_computing_molecular_graphics 'X-Seed (Barbour 2001)'
_computing_structure_refinement 'SHELXL (Sheldrick, 2008)'
_computing_structure_solution 'SHELXS (Sheldrick, 2008)'
_diffrn_ambient_temperature 173(2)
_diffrn_measured_fraction_theta_full 0.961
_diffrn_measured_fraction_theta_max 0.960
_diffrn_measurement_device_type 'Bruker Duo CCD Area Detector'
_diffrn_radiation_monochromator graphite
_diffrn_radiation_source 'fine-focus sealed tube'
_diffrn_radiation_type MoK\a
_diffrn_radiation_wavelength 0.71073
_diffrn_reflns_av_R_equivalents 0.0000
_diffrn_reflns_av_sigmaI/netI 0.0535
_diffrn_reflns_limit_h_max 26
_diffrn_reflns_limit_h_min -26
_diffrn_reflns_limit_k_max 13
_diffrn_reflns_limit_k_min 0
_diffrn_reflns_limit_l_max 27
_diffrn_reflns_limit_l_min 0
_diffrn_reflns_number 5304
_diffrn_reflns_theta_full 25.00
_diffrn_reflns_theta_max 25.02
_diffrn_reflns_theta_min 1.74
_exptl_absorpt_coefficient_mu 0.408
_exptl_absorpt_correction_T_max 0.9644
_exptl_absorpt_correction_T_min 0.8776
_exptl_absorpt_correction_type multi-scan
_exptl_absorpt_process_details 'SADABs (Bruker, 2002)'
_exptl_crystal_colour pink
_exptl_crystal_density_diffrn 1.252
_exptl_crystal_density_method 'not measured'
_exptl_crystal_description block
_exptl_crystal_F_000 2484
_exptl_crystal_size_max 0.41
_exptl_crystal_size_mid 0.33
_exptl_crystal_size_min 0.20
_refine_diff_density_max 2.297
_refine_diff_density_min -1.954
_refine_diff_density_rms 0.112
_refine_ls_extinction_expression Fc^*^=kFc[1+0.001xFc^2^\l^3^/sin(2\q)]^-1/4^
_refine_ls_extinction_method SHELXL
_refine_ls_goodness_of_fit_ref 1.101
_refine_ls_hydrogen_treatment constr
_refine_ls_matrix_type full
_refine_ls_number_parameters 381
_refine_ls_number_reflns 5304
_refine_ls_number_restraints 0
_refine_ls_restrained_S_all 1.101
_refine_ls_R_factor_all 0.0757
_refine_ls_R_factor_gt 0.0682
_refine_ls_shift/su_max 0.004
_refine_ls_shift/su_mean 0.000
_refine_ls_structure_factor_coef Fsqd
_refine_ls_weighting_details 'calc w=1/[\s^2^(Fo^2^)+(0.1237P)^2^+12.8294P] where P=(Fo^2^+2Fc^2^)/3'
_refine_ls_weighting_scheme calc
_refine_ls_wR_factor_gt 0.1891
_refine_ls_wR_factor_ref 0.1985
_reflns_number_gt 4687
_reflns_number_total 5304
_reflns_threshold_expression >2sigma(I)
_cod_data_source_file c2cc37261d.txt
_cod_data_source_block c:5
_cod_original_sg_symbol_H-M C2/c
_cod_database_code 7108688

loop_
_symmetry_equiv_pos_as_xyz
'x, y, z'
'-x, y, -z+1/2'
'x+1/2, y+1/2, z'
'-x+1/2, y+1/2, -z+1/2'
'-x, -y, -z'
'x, -y, z-1/2'
'-x+1/2, -y+1/2, -z'
'x+1/2, -y+1/2, z-1/2'

loop_
_atom_site_label
_atom_site_type_symbol
_atom_site_fract_x
_atom_site_fract_y
_atom_site_fract_z
_atom_site_U_iso_or_equiv
_atom_site_adp_type
_atom_site_occupancy
_atom_site_symmetry_multiplicity
_atom_site_calc_flag
_atom_site_refinement_flags
_atom_site_disorder_group
Cl2 Cl 0.5000 0.47073(12) 0.2500 0.0214(4) Uani 1 2 d S .
Cl3 Cl 0.5000 0.03759(12) 0.2500 0.0212(4) Uani 1 2 d S .
N1 N 0.49724(15) 0.2550(3) 0.15835(13) 0.0207(7) Uani 1 1 d . .
N2 N 0.40678(14) 0.2519(3) 0.2501(2) 0.0203(7) Uani 1 1 d . .
C3 C 0.22394(19) 0.2430(5) 0.2479(3) 0.0296(10) Uani 1 1 d . .
C4 C 0.49808(17) 0.2493(4) 0.03840(16) 0.0224(8) Uani 1 1 d . .
C5 C 0.49918(19) 0.2428(5) -0.02444(17) 0.0279(9) Uani 1 1 d . .
C6 C 0.28713(17) 0.2484(4) 0.2487(2) 0.0224(9) Uani 1 1 d . .
C7 C 0.3112(2) 0.1052(5) 0.0031(2) 0.0351(12) Uani 1 1 d . .
H7 H 0.2915 0.1783 0.0001 0.042 Uiso 1 1 calc R .
C8 C 0.3194(2) 0.1604(4) 0.2761(2) 0.0259(11) Uani 1 1 d . .
H8 H 0.3009 0.0968 0.2945 0.031 Uiso 1 1 calc R .
C9 C 0.3116(2) 0.6075(5) -0.0006(2) 0.0344(12) Uani 1 1 d . .
H9 H 0.2922 0.6809 0.0017 0.041 Uiso 1 1 calc R .
C10 C 0.46272(18) 0.1749(4) 0.06969(19) 0.0233(10) Uani 1 1 d . .
H10 H 0.4379 0.1208 0.0505 0.028 Uiso 1 1 calc R .
C11 C 0.4843(2) 0.1388(5) -0.0529(2) 0.0364(12) Uani 1 1 d . .
H11 H 0.4718 0.0729 -0.0315 0.044 Uiso 1 1 calc R .
C12 C 0.3170(2) 0.3378(4) 0.2231(2) 0.0267(10) Uani 1 1 d . .
H12 H 0.2969 0.4002 0.2044 0.032 Uiso 1 1 calc R .
C13 C 0.37585(19) 0.3376(4) 0.2242(2) 0.0243(10) Uani 1 1 d . .
H13 H 0.3952 0.4004 0.2061 0.029 Uiso 1 1 calc R .
C14 C 0.3504(2) 0.4536(5) -0.0563(3) 0.0392(14) Uani 1 1 d . .
H14 H 0.3581 0.4194 -0.0922 0.047 Uiso 1 1 calc R .
C15 C 0.37839(19) 0.1661(4) 0.2764(2) 0.0239(10) Uani 1 1 d . .
H15 H 0.3996 0.1065 0.2960 0.029 Uiso 1 1 calc R .
C16 C 0.5320(2) 0.3274(4) 0.0699(2) 0.0249(10) Uani 1 1 d . .
H16 H 0.5566 0.3802 0.0509 0.030 Uiso 1 1 calc R .
C17 C 0.1955(2) 0.1419(5) 0.2311(2) 0.0362(13) Uani 1 1 d . .
H17 H 0.2169 0.0744 0.2207 0.043 Uiso 1 1 calc R .
C18 C 0.46426(18) 0.1807(4) 0.12825(19) 0.0224(10) Uani 1 1 d . .
H18 H 0.4403 0.1287 0.1485 0.027 Uiso 1 1 calc R .
C19 C 0.53040(19) 0.3290(4) 0.1288(2) 0.0253(10) Uani 1 1 d . .
H19 H 0.5536 0.3843 0.1492 0.030 Uiso 1 1 calc R .
C20 C 0.3283(3) 0.5499(5) 0.0495(3) 0.0384(13) Uani 1 1 d . .
C21 C 0.3563(3) 0.4446(6) 0.0455(3) 0.0432(15) Uani 1 1 d . .
H21 H 0.3685 0.4045 0.0792 0.052 Uiso 1 1 calc R .
C22 C 0.3209(2) 0.0563(5) 0.0561(3) 0.0371(14) Uani 1 1 d . .
C23 C 0.3048(3) 0.6259(6) -0.1073(3) 0.0473(15) Uani 1 1 d . .
H23A H 0.3232 0.7036 -0.1076 0.071 Uiso 1 1 calc R .
H23B H 0.2633 0.6360 -0.1085 0.071 Uiso 1 1 calc R .
H23C H 0.3163 0.5804 -0.1406 0.071 Uiso 1 1 calc R .
C24 C 0.3166(3) 0.6054(6) 0.1065(3) 0.0562(18) Uani 1 1 d . .
H24A H 0.3400 0.5665 0.1362 0.084 Uiso 1 1 calc R .
H24B H 0.2763 0.5961 0.1149 0.084 Uiso 1 1 calc R .
H24C H 0.3262 0.6897 0.1053 0.084 Uiso 1 1 calc R .
C25 C 0.3673(2) 0.3957(5) -0.0068(3) 0.0422(14) Uani 1 1 d . .
H25 H 0.3864 0.3219 -0.0089 0.051 Uiso 1 1 calc R .
C26 C 0.5166(2) 0.3395(5) -0.0564(2) 0.0358(12) Uani 1 1 d . .
H26 H 0.5266 0.4117 -0.0380 0.043 Uiso 1 1 calc R .
C27 C 0.3294(3) 0.0509(6) -0.0461(3) 0.0426(15) Uani 1 1 d . .
C28 C 0.3486(3) -0.0512(6) 0.0603(3) 0.0491(17) Uani 1 1 d . .
H28 H 0.3556 -0.0867 0.0965 0.059 Uiso 1 1 calc R .
C29 C 0.5053(3) 0.2234(7) -0.1427(2) 0.0565(18) Uani 1 1 d . .
H29 H 0.5083 0.2165 -0.1828 0.068 Uiso 1 1 calc R .
C30 C 0.3225(2) 0.5611(5) -0.0539(3) 0.0331(12) Uani 1 1 d . .
C32 C 0.1325(2) 0.3356(6) 0.2612(3) 0.0473(16) Uani 1 1 d . .
H32 H 0.1106 0.4023 0.2718 0.057 Uiso 1 1 calc R .
C33 C 0.3662(3) -0.1068(6) 0.0108(4) 0.059(2) Uani 1 1 d . .
H33 H 0.3848 -0.1812 0.0135 0.070 Uiso 1 1 calc R .
C34 C 0.1055(2) 0.2330(6) 0.2447(3) 0.0464(15) Uani 1 1 d . .
H34 H 0.0651 0.2292 0.2440 0.056 Uiso 1 1 calc R .
C36 C 0.3571(3) -0.0565(6) -0.0414(4) 0.055(2) Uani 1 1 d . .
H36 H 0.3699 -0.0952 -0.0746 0.066 Uiso 1 1 calc R .
C37 C 0.1920(2) 0.3425(5) 0.2627(3) 0.0385(13) Uani 1 1 d . .
H37 H 0.2106 0.4139 0.2736 0.046 Uiso 1 1 calc R .
C38 C 0.3027(3) 0.1191(7) 0.1091(3) 0.068(2) Uani 1 1 d . .
H38A H 0.3173 0.2002 0.1090 0.101 Uiso 1 1 calc R .
H38B H 0.3179 0.0773 0.1427 0.101 Uiso 1 1 calc R .
H38C H 0.2610 0.1207 0.1100 0.101 Uiso 1 1 calc R .
C39 C 0.1367(2) 0.1359(6) 0.2291(2) 0.0417(14) Uani 1 1 d . .
H39 H 0.1179 0.0654 0.2171 0.050 Uiso 1 1 calc R .
C40 C 0.3200(4) 0.1092(7) -0.1039(3) 0.076(2) Uani 1 1 d . .
H40A H 0.3453 0.1776 -0.1069 0.114 Uiso 1 1 calc R .
H40B H 0.2803 0.1352 -0.1081 0.114 Uiso 1 1 calc R .
H40C H 0.3283 0.0524 -0.1341 0.114 Uiso 1 1 calc R .
C41 C 0.4874(3) 0.1293(6) -0.1117(2) 0.0467(15) Uani 1 1 d . .
H41 H 0.4771 0.0575 -0.1302 0.056 Uiso 1 1 calc R .
C42 C 0.5191(3) 0.3296(7) -0.1157(3) 0.0567(18) Uani 1 1 d . .
H42 H 0.5303 0.3957 -0.1377 0.068 Uiso 1 1 calc R .
Co1 Co 0.5000 0.25440(8) 0.2500 0.0177(2) Uani 1 2 d S 1

loop_
_atom_site_aniso_label
_atom_site_aniso_U_11
_atom_site_aniso_U_22
_atom_site_aniso_U_33
_atom_site_aniso_U_23
_atom_site_aniso_U_13
_atom_site_aniso_U_12
Cl2 0.0174(8) 0.0235(7) 0.0234(7) 0.000 0.0011(6) 0.000
Cl3 0.0178(8) 0.0225(7) 0.0234(7) 0.000 0.0018(6) 0.000
N1 0.0183(16) 0.0235(16) 0.0203(15) 0.0011(15) 0.0022(14) -0.0024(16)
N2 0.0188(17) 0.0235(16) 0.0186(14) 0.0009(15) 0.0021(13) -0.0017(19)
C3 0.021(2) 0.033(2) 0.035(2) 0.010(2) 0.0052(19) 0.001(2)
C4 0.0182(19) 0.026(2) 0.0227(18) 0.0023(19) 0.0003(16) 0.006(2)
C5 0.019(2) 0.041(3) 0.0235(19) 0.002(2) 0.0011(17) 0.008(2)
C6 0.018(2) 0.027(2) 0.0228(19) -0.0047(18) 0.0027(17) -0.004(2)
C7 0.027(3) 0.026(3) 0.052(4) -0.006(2) -0.002(2) -0.002(2)
C8 0.023(2) 0.027(3) 0.028(3) 0.004(2) 0.0070(19) -0.0018(19)
C9 0.027(3) 0.030(3) 0.046(3) 0.002(2) 0.003(2) -0.002(2)
C10 0.020(2) 0.027(2) 0.022(2) -0.0017(18) -0.0007(17) -0.0035(18)
C11 0.033(3) 0.054(3) 0.022(2) -0.003(2) -0.005(2) 0.005(3)
C12 0.024(2) 0.026(3) 0.031(3) 0.004(2) -0.0020(19) 0.003(2)
C13 0.022(2) 0.025(3) 0.027(2) 0.003(2) 0.0008(18) -0.0040(19)
C14 0.028(3) 0.037(3) 0.054(4) -0.007(3) 0.009(3) -0.009(2)
C15 0.021(2) 0.025(3) 0.026(2) 0.006(2) 0.0014(18) 0.0063(19)
C16 0.025(2) 0.026(2) 0.024(2) 0.0022(19) 0.0055(18) -0.0037(19)
C17 0.022(2) 0.042(3) 0.045(3) 0.010(2) 0.002(2) -0.003(2)
C18 0.020(2) 0.026(2) 0.022(2) 0.0003(18) 0.0011(17) -0.0057(18)
C19 0.024(2) 0.026(2) 0.026(2) -0.0036(19) 0.0037(18) -0.0077(19)
C20 0.033(3) 0.034(3) 0.048(3) 0.003(3) 0.004(3) -0.009(2)
C21 0.036(3) 0.040(4) 0.053(4) 0.010(3) -0.005(3) -0.005(3)
C22 0.026(3) 0.044(4) 0.041(3) -0.002(3) -0.002(2) -0.016(2)
C23 0.046(3) 0.051(4) 0.044(3) 0.009(3) -0.006(3) -0.012(3)
C24 0.070(5) 0.053(4) 0.046(4) -0.003(3) 0.009(3) -0.010(3)
C25 0.029(3) 0.029(3) 0.069(4) 0.002(3) -0.001(3) 0.001(2)
C26 0.031(3) 0.048(3) 0.029(3) 0.013(2) 0.003(2) 0.002(3)
C27 0.039(4) 0.039(3) 0.050(3) -0.006(3) -0.001(3) -0.012(3)
C28 0.032(3) 0.041(4) 0.074(5) 0.022(3) -0.013(3) -0.014(3)
C29 0.038(3) 0.108(6) 0.024(3) -0.004(3) -0.001(2) 0.002(3)
C30 0.023(3) 0.029(3) 0.047(3) 0.001(2) 0.001(2) -0.008(2)
C32 0.029(3) 0.054(4) 0.060(4) 0.010(3) 0.010(3) 0.016(3)
C33 0.023(3) 0.030(3) 0.123(7) -0.002(4) 0.005(4) -0.001(2)
C34 0.022(3) 0.073(4) 0.044(3) 0.012(3) 0.001(2) -0.002(3)
C36 0.038(4) 0.038(4) 0.089(5) -0.023(4) 0.022(4) -0.017(3)
C37 0.027(3) 0.038(3) 0.050(4) 0.007(2) 0.008(2) 0.002(2)
C38 0.058(4) 0.089(5) 0.056(4) -0.019(4) 0.016(3) -0.035(4)
C39 0.030(3) 0.054(4) 0.041(3) 0.006(3) 0.000(2) -0.016(3)
C40 0.097(6) 0.083(5) 0.047(4) -0.003(4) -0.014(4) -0.039(5)
C41 0.039(3) 0.076(4) 0.024(3) -0.009(3) -0.001(2) -0.003(3)
C42 0.045(3) 0.090(5) 0.036(3) 0.034(3) 0.008(3) 0.004(4)
Co1 0.0133(4) 0.0226(4) 0.0174(4) 0.000 0.0014(3) 0.000

loop_
_atom_type_symbol
_atom_type_description
_atom_type_scat_dispersion_real
_atom_type_scat_dispersion_imag
_atom_type_scat_source
C C 0.0033 0.0016 'International Tables Vol C Tables 4.2.6.8 and 6.1.1.4'
N N 0.0061 0.0033 'International Tables Vol C Tables 4.2.6.8 and 6.1.1.4'
Cl Cl 0.1484 0.1585 'International Tables Vol C Tables 4.2.6.8 and 6.1.1.4'
Co Co 0.3494 0.9721 'International Tables Vol C Tables 4.2.6.8 and 6.1.1.4'
H H 0.0000 0.0000 'International Tables Vol C Tables 4.2.6.8 and 6.1.1.4'

loop_
_geom_angle_atom_site_label_1
_geom_angle_atom_site_label_2
_geom_angle_atom_site_label_3
_geom_angle
_geom_angle_site_symmetry_1
_geom_angle_site_symmetry_3
C18 N1 C19 117.0(3) . .
C18 N1 Co1 122.0(3) . .
C19 N1 Co1 121.0(3) . .
C15 N2 C13 117.5(4) . .
C15 N2 Co1 121.4(3) . .
C13 N2 Co1 121.2(3) . .
C17 C3 C37 118.7(4) . .
C17 C3 C6 121.0(5) . .
C37 C3 C6 120.3(5) . .
C16 C4 C10 116.2(4) . .
C16 C4 C5 122.5(4) . .
C10 C4 C5 121.3(4) . .
C26 C5 C11 118.6(4) . .
C26 C5 C4 120.8(5) . .
C11 C5 C4 120.6(5) . .
C12 C6 C8 116.7(4) . .
C12 C6 C3 123.0(5) . .
C8 C6 C3 120.4(5) . .
C22 C7 C27 122.0(6) . .
C22 C7 H7 119.0 . .
C27 C7 H7 119.0 . .
C15 C8 C6 119.8(4) . .
C15 C8 H8 120.1 . .
C6 C8 H8 120.1 . .
C30 C9 C20 122.0(6) . .
C30 C9 H9 119.0 . .
C20 C9 H9 119.0 . .
C18 C10 C4 119.6(4) . .
C18 C10 H10 120.2 . .
C4 C10 H10 120.2 . .
C41 C11 C5 121.5(5) . .
C41 C11 H11 119.3 . .
C5 C11 H11 119.3 . .
C6 C12 C13 120.7(5) . .
C6 C12 H12 119.6 . .
C13 C12 H12 119.6 . .
N2 C13 C12 122.5(4) . .
N2 C13 H13 118.8 . .
C12 C13 H13 118.8 . .
C25 C14 C30 120.5(6) . .
C25 C14 H14 119.8 . .
C30 C14 H14 119.8 . .
N2 C15 C8 122.8(4) . .
N2 C15 H15 118.6 . .
C8 C15 H15 118.6 . .
C4 C16 C19 120.5(4) . .
C4 C16 H16 119.7 . .
C19 C16 H16 119.7 . .
C3 C17 C39 121.8(6) . .
C3 C17 H17 119.1 . .
C39 C17 H17 119.1 . .
N1 C18 C10 124.0(4) . .
N1 C18 H18 118.0 . .
C10 C18 H18 118.0 . .
N1 C19 C16 122.6(4) . .
N1 C19 H19 118.7 . .
C16 C19 H19 118.7 . .
C21 C20 C9 118.4(6) . .
C21 C20 C24 121.5(6) . .
C9 C20 C24 120.1(6) . .
C20 C21 C25 120.9(6) . .
C20 C21 H21 119.6 . .
C25 C21 H21 119.6 . .
C28 C22 C7 119.0(6) . .
C28 C22 C38 120.0(7) . .
C7 C22 C38 121.0(6) . .
C30 C23 H23A 109.5 . .
C30 C23 H23B 109.5 . .
H23A C23 H23B 109.5 . .
C30 C23 H23C 109.5 . .
H23A C23 H23C 109.5 . .
H23B C23 H23C 109.5 . .
C20 C24 H24A 109.5 . .
C20 C24 H24B 109.5 . .
H24A C24 H24B 109.5 . .
C20 C24 H24C 109.5 . .
H24A C24 H24C 109.5 . .
H24B C24 H24C 109.5 . .
C21 C25 C14 120.2(6) . .
C21 C25 H25 119.9 . .
C14 C25 H25 119.9 . .
C5 C26 C42 119.6(5) . .
C5 C26 H26 120.2 . .
C42 C26 H26 120.2 . .
C36 C27 C7 118.6(6) . .
C36 C27 C40 120.6(7) . .
C7 C27 C40 120.8(6) . .
C22 C28 C33 119.1(6) . .
C22 C28 H28 120.5 . .
C33 C28 H28 120.5 . .
C41 C29 C42 120.2(5) . .
C41 C29 H29 119.9 . .
C42 C29 H29 119.9 . .
C14 C30 C9 118.0(6) . .
C14 C30 C23 121.0(6) . .
C9 C30 C23 120.9(5) . .
C34 C32 C37 120.5(6) . .
C34 C32 H32 119.8 . .
C37 C32 H32 119.8 . .
C36 C33 C28 121.3(6) . .
C36 C33 H33 119.4 . .
C28 C33 H33 119.4 . .
C39 C34 C32 120.4(5) . .
C39 C34 H34 119.8 . .
C32 C34 H34 119.8 . .
C33 C36 C27 120.0(7) . .
C33 C36 H36 120.0 . .
C27 C36 H36 120.0 . .
C32 C37 C3 119.3(6) . .
C32 C37 H37 120.3 . .
C3 C37 H37 120.3 . .
C22 C38 H38A 109.5 . .
C22 C38 H38B 109.5 . .
H38A C38 H38B 109.5 . .
C22 C38 H38C 109.5 . .
H38A C38 H38C 109.5 . .
H38B C38 H38C 109.5 . .
C34 C39 C17 119.3(6) . .
C34 C39 H39 120.3 . .
C17 C39 H39 120.3 . .
C27 C40 H40A 109.5 . .
C27 C40 H40B 109.5 . .
H40A C40 H40B 109.5 . .
C27 C40 H40C 109.5 . .
H40A C40 H40C 109.5 . .
H40B C40 H40C 109.5 . .
C29 C41 C11 119.8(6) . .
C29 C41 H41 120.1 . .
C11 C41 H41 120.1 . .
C29 C42 C26 120.4(6) . .
C29 C42 H42 119.8 . .
C26 C42 H42 119.8 . .
N1 Co1 N1 179.6(2) 2_655 .
N1 Co1 N2 89.91(16) 2_655 2_655
N1 Co1 N2 90.10(16) . 2_655
N1 Co1 N2 90.10(16) 2_655 .
N1 Co1 N2 89.91(16) . .
N2 Co1 N2 178.5(2) 2_655 .
N1 Co1 Cl2 89.81(10) 2_655 .
N1 Co1 Cl2 89.81(10) . .
N2 Co1 Cl2 90.73(10) 2_655 .
N2 Co1 Cl2 90.73(10) . .
N1 Co1 Cl3 90.19(10) 2_655 .
N1 Co1 Cl3 90.19(10) . .
N2 Co1 Cl3 89.27(10) 2_655 .
N2 Co1 Cl3 89.27(10) . .
Cl2 Co1 Cl3 180.0 . .

loop_
_geom_bond_atom_site_label_1
_geom_bond_atom_site_label_2
_geom_bond_distance
_geom_bond_site_symmetry_2
Cl2 Co1 2.4478(16) .
Cl3 Co1 2.4532(16) .
N1 C18 1.332(6) .
N1 C19 1.348(6) .
N1 Co1 2.151(3) .
N2 C15 1.339(6) .
N2 C13 1.346(6) .
N2 Co1 2.189(3) .
C3 C17 1.376(8) .
C3 C37 1.402(8) .
C3 C6 1.485(6) .
C4 C16 1.390(7) .
C4 C10 1.404(6) .
C4 C5 1.478(6) .
C5 C26 1.394(7) .
C5 C11 1.392(7) .
C6 C12 1.379(7) .
C6 C8 1.397(7) .
C7 C22 1.375(8) .
C7 C27 1.385(8) .
C7 H7 0.9500 .
C8 C15 1.387(7) .
C8 H8 0.9500 .
C9 C30 1.386(8) .
C9 C20 1.391(8) .
C9 H9 0.9500 .
C10 C18 1.376(7) .
C10 H10 0.9500 .
C11 C41 1.389(7) .
C11 H11 0.9500 .
C12 C13 1.382(7) .
C12 H12 0.9500 .
C13 H13 0.9500 .
C14 C25 1.382(9) .
C14 C30 1.384(8) .
C14 H14 0.9500 .
C15 H15 0.9500 .
C16 C19 1.385(7) .
C16 H16 0.9500 .
C17 C39 1.383(8) .
C17 H17 0.9500 .
C18 H18 0.9500 .
C19 H19 0.9500 .
C20 C21 1.367(9) .
C20 C24 1.511(9) .
C21 C25 1.377(9) .
C21 H21 0.9500 .
C22 C28 1.382(9) .
C22 C38 1.505(9) .
C23 C30 1.501(8) .
C23 H23A 0.9800 .
C23 H23B 0.9800 .
C23 H23C 0.9800 .
C24 H24A 0.9800 .
C24 H24B 0.9800 .
C24 H24C 0.9800 .
C25 H25 0.9500 .
C26 C42 1.400(8) .
C26 H26 0.9500 .
C27 C36 1.381(10) .
C27 C40 1.521(10) .
C28 C33 1.395(10) .
C28 H28 0.9500 .
C29 C41 1.362(9) .
C29 C42 1.392(10) .
C29 H29 0.9500 .
C32 C34 1.374(9) .
C32 C37 1.399(8) .
C32 H32 0.9500 .
C33 C36 1.363(11) .
C33 H33 0.9500 .
C34 C39 1.375(9) .
C34 H34 0.9500 .
C36 H36 0.9500 .
C37 H37 0.9500 .
C38 H38A 0.9800 .
C38 H38B 0.9800 .
C38 H38C 0.9800 .
C39 H39 0.9500 .
C40 H40A 0.9800 .
C40 H40B 0.9800 .
C40 H40C 0.9800 .
C41 H41 0.9500 .
C42 H42 0.9500 .
Co1 N1 2.151(3) 2_655
Co1 N2 2.189(3) 2_655
